data_2206052
loop_
_publ_author_name
'Shang, Xian-Mei'
'Meng, Xiang-Gao'
'Wu, Ji-Zhou'
'Li, Qing-Shan'

_publ_section_title
;
 2,4-Dichlorobenzohydroxamic acid
;
_journal_issue 6
_journal_name_full 'Acta Crystallographica Section E'
_journal_page_first o1961
_journal_page_last o1962
_journal_paper_doi 10.1107/S1600536805016557
_journal_volume 61
_journal_year 2005
_chemical_formula_iupac 'C7 H5 Cl2 N O2'
_chemical_formula_moiety 'C7 H5 Cl2 N O2'
_chemical_formula_sum 'C7 H5 Cl2 N O2'
_chemical_formula_weight 206.02
_chemical_name_systematic
;
2,4-Dichlorobenzohydroxamic acid
;
_space_group_IT_number 19
_symmetry_cell_setting orthorhombic
_symmetry_space_group_name_Hall 'P 2ac 2ab'
_symmetry_space_group_name_H-M 'P 21 21 21'
_atom_sites_solution_hydrogens geom
_atom_sites_solution_primary direct
_atom_sites_solution_secondary difmap
_audit_creation_method SHELXL-97
_cell_angle_alpha 90.00
_cell_angle_beta 90.00
_cell_angle_gamma 90.00
_cell_formula_units_Z 4
_cell_length_a 4.9893(8)
_cell_length_b 6.3013(10)
_cell_length_c 26.790(4)
_cell_measurement_reflns_used 1332
_cell_measurement_temperature 292(2)
_cell_measurement_theta_max 21.43
_cell_measurement_theta_min 3.04
_cell_volume 842.3(2)
_computing_cell_refinement 'SAINT (Bruker, 2003)'
_computing_data_collection 'SMART (Bruker, 2003)'
_computing_data_reduction SAINT
_computing_molecular_graphics 'SHELXTL (Bruker, 1997)'
_computing_publication_material SHELXTL
_computing_structure_refinement 'SHELXL97 (Sheldrick, 1997)'
_computing_structure_solution 'SHELXS97 (Sheldrick, 1997)'
_diffrn_ambient_temperature 292(2)
_diffrn_measured_fraction_theta_full 0.997
_diffrn_measured_fraction_theta_max 0.997
_diffrn_measurement_device_type 'Bruker SMART CCD area-detector'
_diffrn_measurement_method '\f and \w'
_diffrn_radiation_monochromator graphite
_diffrn_radiation_source 'fine-focus sealed tube'
_diffrn_radiation_type MoK\a
_diffrn_radiation_wavelength 0.71073
_diffrn_reflns_av_R_equivalents 0.0291
_diffrn_reflns_av_sigmaI/netI 0.0407
_diffrn_reflns_limit_h_max 6
_diffrn_reflns_limit_h_min -6
_diffrn_reflns_limit_k_max 6
_diffrn_reflns_limit_k_min -8
_diffrn_reflns_limit_l_max 34
_diffrn_reflns_limit_l_min -33
_diffrn_reflns_number 5081
_diffrn_reflns_theta_full 27.50
_diffrn_reflns_theta_max 27.50
_diffrn_reflns_theta_min 3.04
_diffrn_standards_interval_count 0
_diffrn_standards_number 0
_exptl_absorpt_coefficient_mu 0.724
_exptl_absorpt_correction_T_max 0.9444
_exptl_absorpt_correction_T_min 0.7606
_exptl_absorpt_correction_type multi-scan
_exptl_absorpt_process_details '(SADABS; Sheldrick, 1996)'
_exptl_crystal_colour colorless
_exptl_crystal_density_diffrn 1.625
_exptl_crystal_density_method 'not measured'
_exptl_crystal_description plate
_exptl_crystal_F_000 416
_exptl_crystal_size_max 0.40
_exptl_crystal_size_mid 0.20
_exptl_crystal_size_min 0.08
_refine_diff_density_max 0.294
_refine_diff_density_min -0.221
_refine_ls_abs_structure_details 'Flack (1983), 741 Friedel pairs'
_refine_ls_abs_structure_Flack 0.01(10)
_refine_ls_extinction_method none
_refine_ls_goodness_of_fit_ref 1.030
_refine_ls_hydrogen_treatment mixed
_refine_ls_matrix_type full
_refine_ls_number_parameters 114
_refine_ls_number_reflns 1928
_refine_ls_number_restraints 1
_refine_ls_restrained_S_all 1.032
_refine_ls_R_factor_all 0.0549
_refine_ls_R_factor_gt 0.0434
_refine_ls_shift/su_max 0.001
_refine_ls_shift/su_mean 0.000
_refine_ls_structure_factor_coef Fsqd
_refine_ls_weighting_details 'w = 1/[\s^2^(Fo^2^)+(0.0483P)^2^+0.0861P] where P = (Fo^2^+2Fc^2^)/3'
_refine_ls_weighting_scheme calc
_refine_ls_wR_factor_gt 0.0938
_refine_ls_wR_factor_ref 0.1001
_reflns_number_gt 1607
_reflns_number_total 1928
_reflns_threshold_expression I>2\s(I)
_cod_data_source_file rz6078.cif
_cod_data_source_block I
_cod_depositor_comments
;
The following automatic conversions were performed:
'_symmetry_cell_setting' value 'Orthorhombic' changed to 'orthorhombic'
according to '/home/saulius/struct/CIF-dictionaries/cif_core.dic'
dictionary named 'cif_core.dic' version 2.4.1 from 2010-06-29.

Automatic conversion script
Id: cif_fix_enum 1527 2010-12-29 10:47:43Z saulius 

The following automatic conversions were performed:

'_symmetry_cell_setting' value 'Orthorhombic' changed to
'orthorhombic' according to
/home/saulius/struct/CIF-dictionaries/cif_core.dic dictionary named
'cif_core.dic' version 2.4.1 from 2010-06-29.

Automatic conversion script
Id: cif_fix_values 1715 2011-07-08 13:25:40Z adriana 
;
_cod_original_cell_volume 842.2(2)
_cod_database_code 2206052
_cod_database_fobs_code 2206052

loop_
_symmetry_equiv_pos_as_xyz
'x, y, z'
'-x+1/2, -y, z+1/2'
'-x, y+1/2, -z+1/2'
'x+1/2, -y+1/2, -z'

loop_
_atom_site_label
_atom_site_fract_x
_atom_site_fract_y
_atom_site_fract_z
_atom_site_U_iso_or_equiv
_atom_site_adp_type
_atom_site_calc_flag
_atom_site_refinement_flags
_atom_site_occupancy
_atom_site_type_symbol
C1 0.7674(5) 0.7780(4) 0.09519(9) 0.0367(6) Uani d . 1 C
C2 0.8967(5) 0.7890(4) 0.14153(9) 0.0399(6) Uani d . 1 C
C3 0.8407(6) 0.6472(5) 0.17903(10) 0.0457(7) Uani d D 1 C
H3 0.9275 0.6570 0.2097 0.055 Uiso calc RD 1 H
C4 0.6544(6) 0.4904(4) 0.17063(9) 0.0458(7) Uani d . 1 C
C5 0.5244(6) 0.4722(5) 0.12565(10) 0.0531(8) Uani d . 1 C
H5 0.4001 0.3646 0.1203 0.064 Uiso calc R 1 H
C6 0.5825(6) 0.6175(5) 0.08838(10) 0.0478(7) Uani d . 1 C
H6 0.4944 0.6066 0.0579 0.057 Uiso calc R 1 H
C7 0.8232(5) 0.9288(4) 0.05337(9) 0.0367(6) Uani d . 1 C
Cl1 1.12555(18) 0.98806(14) 0.15413(3) 0.0667(3) Uani d . 1 Cl
Cl2 0.5816(2) 0.31197(15) 0.21809(3) 0.0750(3) Uani d . 1 Cl
N1 0.6057(4) 1.0107(4) 0.03270(8) 0.0418(5) Uani d . 1 N
O2 0.6347(4) 1.1148(3) -0.01257(7) 0.0514(5) Uani d . 1 O
H2 0.5797 1.2369 -0.0099 0.077 Uiso calc R 1 H
O1 1.0503(3) 0.9707(3) 0.03846(7) 0.0492(5) Uani d . 1 O
H1 0.446(5) 0.974(4) 0.0409(8) 0.033(6) Uiso d . 1 H

loop_
_atom_site_aniso_label
_atom_site_aniso_U_11
_atom_site_aniso_U_22
_atom_site_aniso_U_33
_atom_site_aniso_U_12
_atom_site_aniso_U_13
_atom_site_aniso_U_23
C1 0.0273(13) 0.0379(14) 0.0449(14) -0.0030(11) 0.0030(11) 0.0010(12)
C2 0.0314(14) 0.0378(14) 0.0504(14) -0.0079(11) -0.0016(12) -0.0047(12)
C3 0.0441(16) 0.0532(16) 0.0398(13) -0.0071(13) -0.0041(12) -0.0001(13)
C4 0.0558(17) 0.0426(14) 0.0390(13) -0.0111(14) 0.0047(12) 0.0039(12)
C5 0.0619(19) 0.0480(18) 0.0494(15) -0.0247(16) -0.0008(14) 0.0022(13)
C6 0.0492(17) 0.0530(17) 0.0412(14) -0.0166(15) -0.0070(13) 0.0015(13)
C7 0.0254(13) 0.0390(13) 0.0457(14) 0.0002(10) 0.0018(10) 0.0032(11)
Cl1 0.0664(5) 0.0680(5) 0.0658(5) -0.0366(5) -0.0135(4) 0.0018(4)
Cl2 0.1028(7) 0.0697(6) 0.0526(4) -0.0325(5) 0.0003(5) 0.0203(4)
N1 0.0237(11) 0.0501(13) 0.0514(12) 0.0005(11) 0.0041(10) 0.0142(12)
O2 0.0425(12) 0.0518(11) 0.0598(11) 0.0109(10) 0.0058(10) 0.0196(10)
O1 0.0236(9) 0.0610(12) 0.0629(12) -0.0018(9) 0.0048(8) 0.0232(11)

loop_
_atom_type_symbol
_atom_type_description
_atom_type_scat_dispersion_real
_atom_type_scat_dispersion_imag
_atom_type_scat_source
C C 0.0033 0.0016 'International Tables Vol C Tables 4.2.6.8 and 6.1.1.4'
H H 0.0000 0.0000 'International Tables Vol C Tables 4.2.6.8 and 6.1.1.4'
N N 0.0061 0.0033 'International Tables Vol C Tables 4.2.6.8 and 6.1.1.4'
O O 0.0106 0.0060 'International Tables Vol C Tables 4.2.6.8 and 6.1.1.4'
Cl Cl 0.1484 0.1585 'International Tables Vol C Tables 4.2.6.8 and 6.1.1.4'

loop_
_geom_angle_atom_site_label_1
_geom_angle_atom_site_label_2
_geom_angle_atom_site_label_3
_geom_angle
C6 C1 C2 117.4(2)
C6 C1 C7 119.4(2)
C2 C1 C7 123.1(2)
C3 C2 C1 121.5(2)
C3 C2 Cl1 117.63(19)
C1 C2 Cl1 120.9(2)
C2 C3 C4 119.1(2)
C2 C3 H3 120.5
C4 C3 H3 120.5
C5 C4 C3 121.5(2)
C5 C4 Cl2 119.3(2)
C3 C4 Cl2 119.1(2)
C4 C5 C6 118.6(3)
C4 C5 H5 120.7
C6 C5 H5 120.7
C1 C6 C5 121.9(2)
C1 C6 H6 119.0
C5 C6 H6 119.0
O1 C7 N1 122.4(2)
O1 C7 C1 123.5(2)
N1 C7 C1 114.1(2)
C7 N1 O2 117.7(2)
C7 N1 H1 123.3(16)
O2 N1 H1 116.6(16)
N1 O2 H2 109.5

loop_
_geom_bond_atom_site_label_1
_geom_bond_atom_site_label_2
_geom_bond_distance
C1 C6 1.381(4)
C1 C2 1.401(3)
C1 C7 1.495(3)
C2 C3 1.374(4)
C2 Cl1 1.729(3)
C3 C4 1.375(4)
C3 H3 0.9300
C4 C5 1.373(4)
C4 Cl2 1.736(3)
C5 C6 1.385(4)
C5 H5 0.9300
C6 H6 0.9300
C7 O1 1.230(3)
C7 N1 1.323(3)
N1 O2 1.386(3)
N1 H1 0.86(3)
O2 H2 0.8200

loop_
_geom_hbond_atom_site_label_D
_geom_hbond_atom_site_label_H
_geom_hbond_atom_site_label_A
_geom_hbond_site_symmetry_A
_geom_hbond_distance_DH
_geom_hbond_distance_HA
_geom_hbond_distance_DA
_geom_hbond_angle_DHA
O2 H2 O2 4_475 0.82 2.48 3.095(3) 132
O2 H2 O1 4_475 0.82 2.00 2.735(3) 149
N1 H1 O1 1_455 0.86(3) 1.98(3) 2.787(3) 157(2)
C6 H6 O2 4_465 0.93 2.58 3.355(3) 142

loop_
_geom_torsion_atom_site_label_1
_geom_torsion_atom_site_label_2
_geom_torsion_atom_site_label_3
_geom_torsion_atom_site_label_4
_geom_torsion
C6 C1 C2 C3 -0.6(4)
C7 C1 C2 C3 -179.8(3)
C6 C1 C2 Cl1 -178.5(2)
C7 C1 C2 Cl1 2.3(4)
C1 C2 C3 C4 0.4(4)
Cl1 C2 C3 C4 178.3(2)
C2 C3 C4 C5 0.3(4)
C2 C3 C4 Cl2 -179.6(2)
C3 C4 C5 C6 -0.6(5)
Cl2 C4 C5 C6 179.2(2)
C2 C1 C6 C5 0.2(4)
C7 C1 C6 C5 179.4(3)
C4 C5 C6 C1 0.4(5)
C6 C1 C7 O1 -129.2(3)
C2 C1 C7 O1 50.1(4)
C6 C1 C7 N1 49.3(4)
C2 C1 C7 N1 -131.4(3)
O1 C7 N1 O2 12.1(4)
C1 C7 N1 O2 -166.5(2)

loop_
_cod_related_entry_id
_cod_related_entry_database
_cod_related_entry_code
1 ChemSpider 193530
